data_2209866
loop_
_publ_author_name
'Mehmet Akkurt'
'Sema \"Ozt\"urk Y\?ild\?ir\?im'
'Hasan K\"u\,c\"ukbay'
'Nihat \,Sireci'
'Orhan B\"uy\"ukg\"ung\"or'

_publ_section_title
;
 3,3'-Bis(3-methylbut-2-enyl)-1,1'-propylenedibenzimidazolium dibromide
 monohydrate
;
_journal_coeditor_code HG2067
_journal_issue 8
_journal_name_full 'Acta Crystallographica Section E'
_journal_page_first o3512
_journal_page_last o3514
_journal_paper_doi 10.1107/S1600536806028297
_journal_volume 62
_journal_year 2006
_chemical_formula_iupac 'C27 H34 N4 2+ , 2Br - , H2 O'
_chemical_formula_moiety 'C27 H34 N4 2+ , 2Br - , H2 O'
_chemical_formula_sum 'C27 H36 Br2 N4 O'
_chemical_formula_weight 592.40
_chemical_name_systematic
;
3,3'-Bis(3-methylbut-2-enyl)-1,1'-propylenedibenzimidazolium dibromide
monohydrate
;
_space_group_IT_number 2
_symmetry_cell_setting triclinic
_symmetry_space_group_name_Hall '-P 1'
_symmetry_space_group_name_H-M 'P -1'
_atom_sites_solution_hydrogens geom
_atom_sites_solution_primary direct
_atom_sites_solution_secondary difmap
_cell_angle_alpha 106.966(4)
_cell_angle_beta 96.868(4)
_cell_angle_gamma 104.747(4)
_cell_formula_units_Z 2
_cell_length_a 8.7777(4)
_cell_length_b 12.0851(7)
_cell_length_c 14.4078(7)
_cell_measurement_reflns_used 29997
_cell_measurement_temperature 296
_cell_measurement_theta_max 27.99
_cell_measurement_theta_min 2.46
_cell_volume 1382.30(13)
_computing_cell_refinement X-AREA
_computing_data_collection 'X-AREA (Stoe & Cie, 2002)'
_computing_data_reduction 'X-RED32 (Stoe & Cie, 2002)'
_computing_molecular_graphics 'ORTEP-3 for Windows (Farrugia, 1997)'
_computing_publication_material 'WinGX (Farrugia, 1999)'
_computing_structure_refinement 'SHELXL97 (Sheldrick, 1997)'
_computing_structure_solution 'SIR97 (Altomare <i>et al.</i>,  1999)'
_diffrn_ambient_temperature 296
_diffrn_detector_area_resol_mean 6.67
_diffrn_measured_fraction_theta_full 0.972
_diffrn_measured_fraction_theta_max 0.972
_diffrn_measurement_device '2-circle goniometer'
_diffrn_measurement_device_type 'Stoe IPDSII'
_diffrn_measurement_method \w
_diffrn_radiation_monochromator 'plane graphite'
_diffrn_radiation_type 'Mo K\a'
_diffrn_radiation_wavelength 0.71073
_diffrn_reflns_av_R_equivalents 0.0633
_diffrn_reflns_av_sigmaI/netI 0.0365
_diffrn_reflns_limit_h_max 10
_diffrn_reflns_limit_h_min -10
_diffrn_reflns_limit_k_max 14
_diffrn_reflns_limit_k_min -14
_diffrn_reflns_limit_l_max 17
_diffrn_reflns_limit_l_min -17
_diffrn_reflns_number 25534
_diffrn_reflns_reduction_process
;
;
_diffrn_reflns_theta_full 26.00
_diffrn_reflns_theta_max 26.00
_diffrn_reflns_theta_min 2.45
_diffrn_standards_decay_% 0
_diffrn_standards_number 0
_exptl_absorpt_coefficient_mu 2.958
_exptl_absorpt_correction_T_max 0.451
_exptl_absorpt_correction_T_min 0.261
_exptl_absorpt_correction_type integration
_exptl_absorpt_process_details '(X-RED32; Stoe & Cie, 2002)'
_exptl_crystal_colour colourless
_exptl_crystal_density_diffrn 1.423
_exptl_crystal_density_method 'not measured'
_exptl_crystal_description prism
_exptl_crystal_F_000 608
_exptl_crystal_size_max 0.620
_exptl_crystal_size_mid 0.493
_exptl_crystal_size_min 0.320
_refine_diff_density_max 0.539
_refine_diff_density_min -0.328
_refine_ls_extinction_method none
_refine_ls_goodness_of_fit_ref 1.038
_refine_ls_hydrogen_treatment mixed
_refine_ls_matrix_type full
_refine_ls_number_parameters 317
_refine_ls_number_reflns 5267
_refine_ls_number_restraints 0
_refine_ls_restrained_S_all 1.038
_refine_ls_R_factor_all 0.0534
_refine_ls_R_factor_gt 0.0379
_refine_ls_shift/su_max 0.001
_refine_ls_shift/su_mean 0.000
_refine_ls_structure_factor_coef Fsqd
_refine_ls_weighting_details 'calc w = 1/[\s^2^(Fo^2^)+(0.0473P)^2^+0.3788P] where P=(Fo^2^+2Fc^2^)/3'
_refine_ls_weighting_scheme calc
_refine_ls_wR_factor_gt 0.0856
_refine_ls_wR_factor_ref 0.0925
_reflns_number_gt 4128
_reflns_number_total 5267
_reflns_threshold_expression I>2\s(I)
_cod_data_source_file hg2067.cif
_cod_data_source_block I
_cod_database_code 2209866
_cod_database_fobs_code 2209866

loop_
_symmetry_equiv_pos_site_id
_symmetry_equiv_pos_as_xyz
1 x,y,z
2 -x,-y,-z

loop_
_atom_site_aniso_label
_atom_site_aniso_U_11
_atom_site_aniso_U_22
_atom_site_aniso_U_33
_atom_site_aniso_U_12
_atom_site_aniso_U_13
_atom_site_aniso_U_23
N1 0.0405(12) 0.0429(12) 0.0404(12) 0.0054(9) 0.0087(9) 0.0089(10)
N2 0.0415(12) 0.0485(13) 0.0431(12) 0.0097(10) 0.0082(10) 0.0096(10)
N3 0.0377(11) 0.0508(13) 0.0408(12) 0.0093(10) 0.0075(9) 0.0125(10)
N4 0.0440(13) 0.0729(18) 0.0441(13) 0.0181(12) 0.0116(11) 0.0127(12)
C1 0.0473(15) 0.0443(15) 0.0404(14) 0.0107(12) 0.0102(12) 0.0123(11)
C2 0.0480(16) 0.0590(18) 0.0514(17) 0.0131(14) 0.0144(13) 0.0157(14)
C3 0.066(2) 0.071(2) 0.0579(19) 0.0267(17) 0.0260(17) 0.0131(16)
C4 0.075(2) 0.071(2) 0.0439(17) 0.0244(18) 0.0125(16) 0.0018(15)
C5 0.0603(18) 0.0594(19) 0.0396(15) 0.0121(15) 0.0018(13) 0.0034(13)
C6 0.0468(15) 0.0454(15) 0.0432(15) 0.0132(12) 0.0073(12) 0.0111(12)
C7 0.0473(15) 0.0474(15) 0.0417(14) 0.0104(12) 0.0114(12) 0.0102(12)
C8 0.0417(15) 0.067(2) 0.0548(18) 0.0132(14) 0.0066(13) 0.0168(15)
C9 0.0555(18) 0.065(2) 0.063(2) 0.0018(16) 0.0087(16) 0.0087(17)
C10 0.065(2) 0.087(3) 0.082(3) -0.002(2) 0.0012(19) 0.037(2)
C11 0.128(5) 0.113(4) 0.129(5) -0.007(4) 0.005(4) 0.067(4)
C12 0.196(7) 0.140(6) 0.083(4) -0.005(5) 0.050(4) 0.036(4)
C13 0.0466(15) 0.0415(14) 0.0412(14) 0.0023(12) 0.0062(12) 0.0076(11)
C14 0.0501(15) 0.0406(15) 0.0488(16) 0.0054(12) 0.0047(13) 0.0106(12)
C15 0.0458(15) 0.0514(17) 0.0506(16) 0.0140(13) 0.0055(12) 0.0101(13)
C16 0.0392(13) 0.0466(15) 0.0408(14) 0.0105(11) 0.0034(11) 0.0148(12)
C17 0.0383(14) 0.0587(18) 0.068(2) 0.0146(13) 0.0087(14) 0.0221(15)
C18 0.0434(16) 0.064(2) 0.082(2) 0.0070(15) 0.0020(16) 0.0286(18)
C19 0.0583(19) 0.0508(18) 0.070(2) 0.0030(15) -0.0087(16) 0.0193(16)
C20 0.069(2) 0.0555(18) 0.0493(17) 0.0202(16) 0.0018(15) 0.0112(14)
C21 0.0460(15) 0.0545(17) 0.0412(14) 0.0166(13) 0.0059(12) 0.0166(12)
C22 0.0393(14) 0.0673(19) 0.0426(15) 0.0087(13) 0.0104(12) 0.0129(14)
C23 0.064(2) 0.105(3) 0.063(2) 0.041(2) 0.0229(18) 0.016(2)
C24 0.089(3) 0.065(2) 0.090(3) 0.013(2) 0.031(2) 0.014(2)
C25 0.080(2) 0.061(2) 0.067(2) 0.0087(18) 0.0046(19) 0.0183(18)
C26 0.148(6) 0.158(6) 0.087(4) 0.032(5) 0.033(4) 0.017(4)
C27 0.308(12) 0.123(6) 0.123(6) -0.072(7) 0.035(7) 0.032(5)
O1 0.0546(14) 0.0775(18) 0.098(2) 0.0044(13) 0.0064(14) 0.0305(16)
Br1 0.0486(2) 0.0792(2) 0.0579(2) 0.0162(2) 0.01310(10) 0.0308(2)
Br2 0.0486(2) 0.0633(2) 0.0529(2) 0.01330(10) 0.01230(10) 0.01000(10)

loop_
_atom_site_type_symbol
_atom_site_label
_atom_site_fract_x
_atom_site_fract_y
_atom_site_fract_z
_atom_site_U_iso_or_equiv
_atom_site_thermal_displace_type
_atom_site_calc_flag
_atom_site_refinement_flags
_atom_site_occupancy
N N1 0.5147(3) 0.5094(2) 0.19051(17) 0.0439(7) Uani . . 1.000
N N2 0.2696(3) 0.4121(2) 0.10640(17) 0.0465(7) Uani . . 1.000
N N3 0.8561(3) 0.7182(2) 0.48086(17) 0.0447(7) Uani . . 1.000
N N4 0.7582(3) 0.8499(3) 0.57274(18) 0.0550(9) Uani . . 1.000
C C1 0.5273(3) 0.4326(3) 0.1007(2) 0.0450(8) Uani . . 1.000
C C2 0.6607(4) 0.4136(3) 0.0623(2) 0.0537(10) Uani . . 1.000
C C3 0.6285(4) 0.3297(3) -0.0310(3) 0.0646(11) Uani . . 1.000
C C4 0.4708(5) 0.2665(3) -0.0845(2) 0.0669(11) Uani . . 1.000
C C5 0.3388(4) 0.2859(3) -0.0476(2) 0.0581(10) Uani . . 1.000
C C6 0.3706(3) 0.3699(3) 0.0476(2) 0.0464(9) Uani . . 1.000
C C7 0.3596(3) 0.4947(3) 0.1903(2) 0.0472(8) Uani . . 1.000
C C8 0.0905(4) 0.3725(3) 0.0805(2) 0.0563(10) Uani . . 1.000
C C9 0.0204(4) 0.2460(3) 0.0776(3) 0.0677(11) Uani . . 1.000
C C10 -0.0267(5) 0.2126(4) 0.1527(3) 0.0823(16) Uani . . 1.000
C C11 -0.0923(8) 0.0812(6) 0.1421(5) 0.128(3) Uani . . 1.000
C C12 -0.0117(10) 0.2998(7) 0.2519(4) 0.149(3) Uani . . 1.000
C C13 0.6499(3) 0.5937(3) 0.2704(2) 0.0470(8) Uani . . 1.000
C C14 0.7111(4) 0.5303(3) 0.3372(2) 0.0497(9) Uani . . 1.000
C C15 0.8681(4) 0.6067(3) 0.4104(2) 0.0514(9) Uani . . 1.000
C C16 0.9840(3) 0.8235(3) 0.5294(2) 0.0431(8) Uani . . 1.000
C C17 1.1470(3) 0.8504(3) 0.5273(3) 0.0551(10) Uani . . 1.000
C C18 1.2414(4) 0.9662(3) 0.5853(3) 0.0651(11) Uani . . 1.000
C C19 1.1787(4) 1.0497(3) 0.6411(3) 0.0646(11) Uani . . 1.000
C C20 1.0192(4) 1.0244(3) 0.6438(2) 0.0601(11) Uani . . 1.000
C C21 0.9222(3) 0.9078(3) 0.5871(2) 0.0472(9) Uani . . 1.000
C C22 0.7243(3) 0.7377(3) 0.5100(2) 0.0523(9) Uani . . 1.000
C C23 0.6374(5) 0.9079(5) 0.6137(3) 0.0763(14) Uani . . 1.000
C C24 0.6703(6) 0.9618(4) 0.7220(4) 0.0850(16) Uani . . 1.000
C C25 0.6083(5) 0.9017(4) 0.7841(3) 0.0736(12) Uani . . 1.000
C C26 0.6463(9) 0.9612(7) 0.8888(4) 0.139(3) Uani . . 1.000
C C27 0.5209(14) 0.7702(8) 0.7420(6) 0.215(5) Uani . . 1.000
O O1 0.4199(3) 0.7949(3) 0.3473(3) 0.0804(10) Uani . . 1.000
Br Br1 0.31028(4) 0.57545(3) 0.44246(2) 0.06060(10) Uani . . 1.000
Br Br2 1.05482(4) 0.68991(3) 0.19576(2) 0.05770(10) Uani . . 1.000
H H2 0.76560 0.45540 0.09800 0.0640 Uiso calc R 1.000
H H3 0.71400 0.31440 -0.05950 0.0770 Uiso calc R 1.000
H H4 0.45470 0.20950 -0.14710 0.0800 Uiso calc R 1.000
H H5 0.23420 0.24510 -0.08410 0.0700 Uiso calc R 1.000
H H7 0.31980 0.53670 0.24190 0.0570 Uiso calc R 1.000
H H8A 0.05100 0.42640 0.12900 0.0670 Uiso calc R 1.000
H H8B 0.05560 0.37850 0.01610 0.0670 Uiso calc R 1.000
H H9 0.00800 0.18440 0.01820 0.0810 Uiso calc R 1.000
H H11A -0.12600 0.03310 0.07290 0.1910 Uiso calc R 1.000
H H11B -0.18280 0.07020 0.17350 0.1910 Uiso calc R 1.000
H H11C -0.01020 0.05620 0.17300 0.1910 Uiso calc R 1.000
H H12A 0.06860 0.29190 0.29880 0.2240 Uiso calc R 1.000
H H12B -0.11330 0.28350 0.27180 0.2240 Uiso calc R 1.000
H H12C 0.01940 0.38100 0.24960 0.2240 Uiso calc R 1.000
H H13A 0.61580 0.65940 0.30980 0.0560 Uiso calc R 1.000
H H13B 0.73680 0.62850 0.24190 0.0560 Uiso calc R 1.000
H H14A 0.62950 0.50770 0.37380 0.0600 Uiso calc R 1.000
H H14B 0.72600 0.45620 0.29590 0.0600 Uiso calc R 1.000
H H15A 0.90200 0.55850 0.44720 0.0620 Uiso calc R 1.000
H H15B 0.95030 0.62850 0.37390 0.0620 Uiso calc R 1.000
H H17 1.18960 0.79410 0.48920 0.0660 Uiso calc R 1.000
H H18 1.35140 0.98840 0.58660 0.0780 Uiso calc R 1.000
H H19 1.24780 1.12660 0.67850 0.0770 Uiso calc R 1.000
H H20 0.97770 1.08190 0.68150 0.0720 Uiso calc R 1.000
H H22 0.62250 0.68060 0.48930 0.0630 Uiso calc R 1.000
H H23A 0.63200 0.97070 0.58530 0.0920 Uiso calc R 1.000
H H23B 0.53240 0.84700 0.59190 0.0920 Uiso calc R 1.000
H H24 0.73710 1.04150 0.75090 0.1020 Uiso calc R 1.000
H H26A 0.75840 0.97520 0.91370 0.2080 Uiso calc R 1.000
H H26B 0.58220 0.91100 0.91950 0.2080 Uiso calc R 1.000
H H26C 0.62380 1.03750 0.90370 0.2080 Uiso calc R 1.000
H H27A 0.40700 0.75820 0.73100 0.3220 Uiso calc R 1.000
H H27B 0.54940 0.73080 0.78750 0.3220 Uiso calc R 1.000
H H27C 0.54980 0.73620 0.68010 0.3220 Uiso calc R 1.000
H H1A 0.396(6) 0.769(5) 0.390(4) 0.0870 Uiso . . 1.000
H H1B 0.333(6) 0.779(4) 0.310(4) 0.0870 Uiso . . 1.000

loop_
_atom_type_symbol
_atom_type_description
_atom_type_scat_dispersion_real
_atom_type_scat_dispersion_imag
_atom_type_scat_source
O O 0.0106 0.0060 'International Tables Vol C Tables 4.2.6.8 and 6.1.1.4'
N N 0.0061 0.0033 'International Tables Vol C Tables 4.2.6.8 and 6.1.1.4'
Br Br -0.2901 2.4595 'International Tables Vol C Tables 4.2.6.8 and 6.1.1.4'
H H 0.0000 0.0000 'International Tables Vol C Tables 4.2.6.8 and 6.1.1.4'
C C 0.0033 0.0016 'International Tables Vol C Tables 4.2.6.8 and 6.1.1.4'

loop_
_exptl_crystal_face_index_h
_exptl_crystal_face_index_k
_exptl_crystal_face_index_l
_exptl_crystal_face_perp_dist
0 0 -1 0.1620
0 0 1 0.1590
0 -5 6 0.2300
-8 2 -3 0.2640
-1 6 -3 0.2770
5 0 -6 0.2840
6 0 1 0.3480
-1 0 0 0.2680
0 -1 -2 0.2310
2 3 7 0.2940
0 -2 -1 0.2820
1 -1 0 0.3080
-5 6 1 0.3890
-4 6 -3 0.3210
1 2 0 0.3790
-1 7 -2 0.2920
0 -4 1 0.2860
3 -2 2 0.3250
0 3 -4 0.2710
2 3 -3 0.3170
3 2 -6 0.2700
3 1 -2 0.3320
2 -1 7 0.2400
-1 4 8 0.2500
1 -2 9 0.2030
4 -1 -4 0.2920

loop_
_geom_angle_atom_site_label_1
_geom_angle_atom_site_label_2
_geom_angle_atom_site_label_3
_geom_angle
_geom_angle_publ_flag
H1A O1 H1B 104(5) no
C1 N1 C7 108.2(2) yes
C7 N1 C13 126.1(2) yes
C1 N1 C13 125.7(3) yes
C6 N2 C7 108.4(3) yes
C7 N2 C8 125.3(2) yes
C6 N2 C8 126.4(2) yes
C15 N3 C16 125.2(3) yes
C15 N3 C22 127.2(3) yes
C16 N3 C22 107.7(2) yes
C21 N4 C22 108.5(3) yes
C21 N4 C23 125.8(3) yes
C22 N4 C23 125.5(3) yes
N1 C1 C6 106.3(2) yes
C2 C1 C6 121.9(3) no
N1 C1 C2 131.8(3) yes
C1 C2 C3 116.3(3) no
C2 C3 C4 121.9(3) no
C3 C4 C5 122.2(3) no
C4 C5 C6 116.2(3) no
N2 C6 C5 131.8(3) yes
C1 C6 C5 121.5(3) no
N2 C6 C1 106.7(2) yes
N1 C7 N2 110.5(3) yes
N2 C8 C9 111.9(3) yes
C8 C9 C10 125.8(4) no
C9 C10 C11 121.2(4) no
C11 C10 C12 115.4(5) no
C9 C10 C12 123.3(5) no
N1 C13 C14 111.5(3) yes
C13 C14 C15 114.0(3) no
N3 C15 C14 113.3(3) yes
N3 C16 C17 131.1(3) yes
C17 C16 C21 121.7(3) no
N3 C16 C21 107.2(3) yes
C16 C17 C18 115.6(3) no
C17 C18 C19 122.3(3) no
C18 C19 C20 122.6(4) no
C19 C20 C21 116.1(3) no
N4 C21 C16 106.1(3) yes
C16 C21 C20 121.7(3) no
N4 C21 C20 132.2(3) yes
N3 C22 N4 110.5(3) yes
N4 C23 C24 115.4(4) yes
C23 C24 C25 124.2(5) no
C24 C25 C27 119.1(5) no
C26 C25 C27 119.9(6) no
C24 C25 C26 120.5(5) no
C3 C2 H2 122.00 no
C1 C2 H2 122.00 no
C2 C3 H3 119.00 no
C4 C3 H3 119.00 no
C5 C4 H4 119.00 no
C3 C4 H4 119.00 no
C4 C5 H5 122.00 no
C6 C5 H5 122.00 no
N1 C7 H7 125.00 no
N2 C7 H7 125.00 no
N2 C8 H8B 109.00 no
C9 C8 H8A 109.00 no
C9 C8 H8B 109.00 no
H8A C8 H8B 108.00 no
N2 C8 H8A 109.00 no
C8 C9 H9 117.00 no
C10 C9 H9 117.00 no
C10 C11 H11B 109.00 no
C10 C11 H11C 110.00 no
C10 C11 H11A 109.00 no
H11A C11 H11C 110.00 no
H11B C11 H11C 109.00 no
H11A C11 H11B 109.00 no
C10 C12 H12A 110.00 no
C10 C12 H12C 109.00 no
H12A C12 H12B 110.00 no
C10 C12 H12B 109.00 no
H12B C12 H12C 109.00 no
H12A C12 H12C 109.00 no
N1 C13 H13B 109.00 no
C14 C13 H13A 109.00 no
N1 C13 H13A 109.00 no
H13A C13 H13B 108.00 no
C14 C13 H13B 109.00 no
C13 C14 H14A 109.00 no
C15 C14 H14A 109.00 no
C15 C14 H14B 109.00 no
H14A C14 H14B 108.00 no
C13 C14 H14B 109.00 no
N3 C15 H15B 109.00 no
C14 C15 H15A 109.00 no
N3 C15 H15A 109.00 no
H15A C15 H15B 108.00 no
C14 C15 H15B 109.00 no
C18 C17 H17 122.00 no
C16 C17 H17 122.00 no
C17 C18 H18 119.00 no
C19 C18 H18 119.00 no
C20 C19 H19 119.00 no
C18 C19 H19 119.00 no
C19 C20 H20 122.00 no
C21 C20 H20 122.00 no
N4 C22 H22 125.00 no
N3 C22 H22 125.00 no
N4 C23 H23A 108.00 no
C24 C23 H23A 108.00 no
C24 C23 H23B 109.00 no
N4 C23 H23B 108.00 no
H23A C23 H23B 107.00 no
C25 C24 H24 118.00 no
C23 C24 H24 118.00 no
C25 C26 H26A 109.00 no
C25 C26 H26B 109.00 no
H26A C26 H26B 109.00 no
H26A C26 H26C 109.00 no
C25 C26 H26C 109.00 no
H26B C26 H26C 109.00 no
C25 C27 H27B 109.00 no
C25 C27 H27C 109.00 no
C25 C27 H27A 110.00 no
H27A C27 H27C 109.00 no
H27B C27 H27C 109.00 no
H27A C27 H27B 110.00 no

loop_
_geom_bond_atom_site_label_1
_geom_bond_atom_site_label_2
_geom_bond_distance
_geom_bond_publ_flag
O1 H1B 0.82(5) no
O1 H1A 0.79(6) no
N1 C7 1.327(4) yes
N1 C1 1.391(4) yes
N1 C13 1.464(4) yes
N2 C7 1.322(4) yes
N2 C6 1.386(4) yes
N2 C8 1.487(4) yes
N3 C22 1.330(4) yes
N3 C15 1.469(4) yes
N3 C16 1.391(4) yes
N4 C22 1.326(5) yes
N4 C23 1.500(6) yes
N4 C21 1.392(4) yes
C1 C2 1.396(5) no
C1 C6 1.390(4) no
C2 C3 1.372(5) no
C3 C4 1.399(6) no
C4 C5 1.376(6) no
C5 C6 1.393(4) no
C8 C9 1.482(5) no
C9 C10 1.335(6) no
C10 C12 1.475(7) no
C10 C11 1.500(9) no
C13 C14 1.523(5) no
C14 C15 1.517(5) no
C16 C21 1.385(4) no
C16 C17 1.390(4) no
C17 C18 1.380(5) no
C18 C19 1.372(5) no
C19 C20 1.363(5) no
C20 C21 1.389(5) no
C23 C24 1.465(7) no
C24 C25 1.385(7) no
C25 C27 1.479(11) no
C25 C26 1.424(7) no
C2 H2 0.9300 no
C3 H3 0.9300 no
C4 H4 0.9300 no
C5 H5 0.9300 no
C7 H7 0.9300 no
C8 H8A 0.9700 no
C8 H8B 0.9700 no
C9 H9 0.9300 no
C11 H11A 0.9600 no
C11 H11B 0.9600 no
C11 H11C 0.9600 no
C12 H12A 0.9600 no
C12 H12C 0.9600 no
C12 H12B 0.9600 no
C13 H13B 0.9700 no
C13 H13A 0.9700 no
C14 H14A 0.9700 no
C14 H14B 0.9700 no
C15 H15A 0.9700 no
C15 H15B 0.9700 no
C17 H17 0.9300 no
C18 H18 0.9300 no
C19 H19 0.9300 no
C20 H20 0.9300 no
C22 H22 0.9300 no
C23 H23B 0.9700 no
C23 H23A 0.9700 no
C24 H24 0.9300 no
C26 H26B 0.9600 no
C26 H26C 0.9600 no
C26 H26A 0.9600 no
C27 H27C 0.9600 no
C27 H27A 0.9600 no
C27 H27B 0.9600 no

loop_
_geom_contact_atom_site_label_1
_geom_contact_atom_site_label_2
_geom_contact_distance
_geom_contact_site_symmetry_2
_geom_contact_publ_flag
Br1 C22 3.523(3) . no
Br1 O1 3.313(4) . no
Br1 C15 3.682(3) 2_666 no
Br1 C7 3.586(3) . no
Br2 O1 3.360(3) 1_655 no
Br1 H22 2.6200 . no
Br1 H17 3.0200 1_455 no
Br1 H1A 2.62(6) . no
Br1 H7 2.8000 . no
Br1 H14A 3.1300 2_666 no
Br1 H15A 3.0500 2_666 no
Br2 H15B 3.0500 . no
Br2 H13B 2.9100 . no
Br2 H1B 2.55(5) 1_655 no
Br2 H2 3.1000 . no
Br2 H8A 3.0400 1_655 no
Br2 H24 3.1100 2_776 no
Br2 H5 3.2300 2_665 no
Br2 H8B 2.8900 2_665 no
Br2 H3 2.9900 2_765 no
Br2 H20 2.9100 2_776 no
O1 Br2 3.360(3) 1_455 no
O1 C18 3.380(5) 2_776 no
O1 Br1 3.313(4) . no
O1 H7 2.8900 . no
O1 H18 2.6800 2_776 no
O1 H13A 2.6600 . no
O1 H23A 2.8900 2_676 no
N1 N2 2.176(4) . no
N2 N1 2.176(4) . no
N3 N4 2.182(4) . no
N4 N3 2.182(4) . no
N1 H27B 2.9300 2_666 no
N3 H13A 2.8300 . no
N4 H27C 2.8700 . no
C2 C6 3.480(5) 2_665 no
C3 C7 3.545(5) 2_665 no
C5 C9 3.511(5) . no
C6 C2 3.480(5) 2_665 no
C7 Br1 3.586(3) . no
C7 C3 3.545(5) 2_665 no
C9 C5 3.511(5) . no
C13 C22 3.278(4) . no
C14 C27 3.449(11) 2_666 no
C15 Br1 3.682(3) 2_666 no
C16 C20 3.506(5) 2_776 no
C16 C19 3.591(5) 2_776 no
C17 C20 3.597(5) 2_776 no
C18 O1 3.380(5) 2_776 no
C19 C21 3.518(5) 2_776 no
C19 C16 3.591(5) 2_776 no
C20 C16 3.506(5) 2_776 no
C20 C17 3.597(5) 2_776 no
C20 C24 3.371(6) . no
C21 C19 3.518(5) 2_776 no
C22 C13 3.278(4) . no
C22 Br1 3.523(3) . no
C24 C20 3.371(6) . no
C27 C14 3.449(11) 2_666 no
C1 H14B 3.0200 . no
C1 H27B 2.9000 2_666 no
C2 H13B 2.9400 . no
C6 H27B 3.0600 2_666 no
C8 H5 3.0300 . no
C8 H12C 2.5700 . no
C12 H8A 2.6800 . no
C13 H2 3.0100 . no
C13 H22 3.0800 . no
C14 H22 2.7400 . no
C15 H17 2.9800 . no
C17 H15B 2.8900 . no
C18 H23A 3.0300 2_776 no
C20 H11C 3.0700 2_666 no
C20 H24 3.0900 . no
C22 H14A 2.7400 . no
C22 H27C 3.0400 . no
C22 H13A 2.7200 . no
C23 H27C 2.5200 . no
C23 H18 2.9400 1_455 no
C23 H20 3.0300 . no
C24 H20 2.9300 . no
C26 H11A 2.8800 1_666 no
C27 H14B 2.8800 2_666 no
C27 H23B 2.5900 . no
H1A Br1 2.62(6) . no
H1A H17 2.4600 1_455 no
H1B Br2 2.55(5) 1_455 no
H2 Br2 3.1000 . no
H2 C13 3.0100 . no
H2 H13B 2.5700 . no
H3 Br2 2.9900 2_765 no
H5 C8 3.0300 . no
H5 Br2 3.2300 2_665 no
H7 Br1 2.8000 . no
H7 O1 2.8900 . no
H7 H8A 2.4900 . no
H7 H13A 2.5500 . no
H8A Br2 3.0400 1_455 no
H8A C12 2.6800 . no
H8A H7 2.4900 . no
H8A H12C 2.0000 . no
H8B Br2 2.8900 2_665 no
H9 H11A 2.3100 . no
H11A C26 2.8800 1_444 no
H11A H9 2.3100 . no
H11A H26A 2.2200 1_444 no
H11B H12B 2.4300 . no
H11C C20 3.0700 2_666 no
H12B H11B 2.4300 . no
H12B H27A 2.4900 2_566 no
H12C C8 2.5700 . no
H12C H8A 2.0000 . no
H13A H19 2.5000 2_776 no
H13A O1 2.6600 . no
H13A N3 2.8300 . no
H13A C22 2.7200 . no
H13A H7 2.5500 . no
H13A H22 2.5200 . no
H13B H2 2.5700 . no
H13B Br2 2.9100 . no
H13B C2 2.9400 . no
H13B H15B 2.5100 . no
H14A Br1 3.1300 2_666 no
H14A C22 2.7400 . no
H14A H22 2.2800 . no
H14B C1 3.0200 . no
H14B C27 2.8800 2_666 no
H14B H27A 2.4500 2_666 no
H15A Br1 3.0500 2_666 no
H15B H17 2.5000 . no
H15B Br2 3.0500 . no
H15B C17 2.8900 . no
H15B H13B 2.5100 . no
H17 H1A 2.4600 1_655 no
H17 Br1 3.0200 1_655 no
H17 C15 2.9800 . no
H17 H15B 2.5000 . no
H18 O1 2.6800 2_776 no
H18 C23 2.9400 1_655 no
H18 H23A 2.5300 1_655 no
H19 H13A 2.5000 2_776 no
H20 C24 2.9300 . no
H20 C23 3.0300 . no
H20 H24 2.4400 . no
H20 Br2 2.9100 2_776 no
H22 Br1 2.6200 . no
H22 C13 3.0800 . no
H22 C14 2.7400 . no
H22 H13A 2.5200 . no
H22 H14A 2.2800 . no
H22 H23B 2.4900 . no
H23A H18 2.5300 1_455 no
H23A O1 2.8900 2_676 no
H23A C18 3.0300 2_776 no
H23B C27 2.5900 . no
H23B H22 2.4900 . no
H23B H27C 2.1200 . no
H24 C20 3.0900 . no
H24 H20 2.4400 . no
H24 H26C 2.5300 . no
H24 Br2 3.1100 2_776 no
H26A H11A 2.2200 1_666 no
H26B H27B 2.3600 . no
H26C H24 2.5300 . no
H27A H12B 2.4900 2_566 no
H27A H14B 2.4500 2_666 no
H27B H26B 2.3600 . no
H27B N1 2.9300 2_666 no
H27B C1 2.9000 2_666 no
H27B C6 3.0600 2_666 no
H27C N4 2.8700 . no
H27C C22 3.0400 . no
H27C C23 2.5200 . no
H27C H23B 2.1200 . no

loop_
_geom_hbond_atom_site_label_D
_geom_hbond_atom_site_label_H
_geom_hbond_atom_site_label_A
_geom_hbond_site_symmetry_A
_geom_hbond_distance_DH
_geom_hbond_distance_HA
_geom_hbond_distance_DA
_geom_hbond_angle_DHA
_geom_hbond_publ_flag
O1 H1A Br1 . 0.79(6) 2.62(6) 3.313(4) 146(5) yes
O1 H1B Br2 1_455 0.82(5) 2.55(5) 3.360(3) 169(5) yes
C7 H7 Br1 . 0.93 2.80 3.586(3) 142 yes
C8 H8B Br2 2_665 0.97 2.89 3.819(3) 160 yes
C13 H13B Br2 . 0.97 2.91 3.832(3) 159 yes
C20 H20 Br2 2_776 0.93 2.91 3.812(3) 163 yes
C22 H22 Br1 . 0.93 2.62 3.523(3) 164 yes

loop_
_geom_torsion_atom_site_label_1
_geom_torsion_atom_site_label_2
_geom_torsion_atom_site_label_3
_geom_torsion_atom_site_label_4
_geom_torsion
_geom_torsion_publ_flag
C7 N1 C1 C2 178.9(4) no
C13 N1 C1 C2 0.1(6) no
C7 N1 C1 C6 -0.9(4) no
C13 N1 C1 C6 -179.7(3) no
C1 N1 C7 N2 0.7(4) no
C13 N1 C7 N2 179.5(3) no
C1 N1 C13 C14 -84.0(4) no
C7 N1 C13 C14 97.4(4) no
C6 N2 C8 C9 69.2(4) no
C7 N2 C8 C9 -111.1(4) no
C7 N2 C6 C5 -178.2(4) no
C8 N2 C6 C5 1.6(6) no
C7 N2 C6 C1 -0.4(4) no
C6 N2 C7 N1 -0.2(4) no
C8 N2 C7 N1 -180.0(3) no
C8 N2 C6 C1 179.4(3) no
C22 N3 C16 C17 178.3(4) no
C16 N3 C22 N4 1.3(3) no
C16 N3 C15 C14 -154.7(3) no
C22 N3 C15 C14 25.3(4) no
C15 N3 C16 C21 178.7(3) no
C22 N3 C16 C21 -1.4(3) no
C15 N3 C22 N4 -178.7(3) no
C15 N3 C16 C17 -1.7(5) no
C23 N4 C21 C20 4.5(6) no
C21 N4 C23 C24 -58.5(6) no
C22 N4 C23 C24 127.6(4) no
C23 N4 C22 N3 174.1(3) no
C23 N4 C21 C16 -174.9(3) no
C22 N4 C21 C20 179.4(3) no
C21 N4 C22 N3 -0.8(4) no
C22 N4 C21 C16 -0.1(4) no
N1 C1 C6 C5 178.9(3) no
C2 C1 C6 N2 -179.0(3) no
N1 C1 C2 C3 -179.6(4) no
C6 C1 C2 C3 0.2(5) no
C2 C1 C6 C5 -1.0(5) no
N1 C1 C6 N2 0.8(4) no
C1 C2 C3 C4 -0.2(5) no
C2 C3 C4 C5 1.0(6) no
C3 C4 C5 C6 -1.7(5) no
C4 C5 C6 N2 179.2(3) no
C4 C5 C6 C1 1.7(5) no
N2 C8 C9 C10 93.3(4) no
C8 C9 C10 C12 -1.3(8) no
C8 C9 C10 C11 -178.4(5) no
N1 C13 C14 C15 170.1(2) no
C13 C14 C15 N3 62.0(3) no
N3 C16 C21 N4 0.9(3) no
N3 C16 C17 C18 179.7(3) no
C21 C16 C17 C18 -0.7(5) no
C17 C16 C21 C20 1.7(5) no
N3 C16 C21 C20 -178.6(3) no
C17 C16 C21 N4 -178.8(3) no
C16 C17 C18 C19 -0.3(6) no
C17 C18 C19 C20 0.3(6) no
C18 C19 C20 C21 0.6(5) no
C19 C20 C21 N4 179.1(3) no
C19 C20 C21 C16 -1.5(5) no
N4 C23 C24 C25 -93.3(6) no
C23 C24 C25 C26 -179.9(6) no
C23 C24 C25 C27 8.5(9) no

loop_
_cod_related_entry_id
_cod_related_entry_database
_cod_related_entry_code
1 ChemSpider 21127733
